data_1577007
loop_
_publ_author_name
'Zapf, Ludwig'
'Rivard, Eric'

_publ_section_title
;
 Achieving (quasi)-monocoordination in metal complexes with an
 exceptionally bulky carbene ligand.
;
_journal_issue 13
_journal_name_full 'Chemical science'
_journal_page_first 6500
_journal_page_last 6506
_journal_paper_doi 10.1039/d5sc09514j
_journal_volume 17
_journal_year 2026
_chemical_formula_moiety 'C26 H20 N2'
_chemical_formula_sum 'C26 H20 N2'
_chemical_formula_weight 360.44
_space_group_crystal_system triclinic
_space_group_IT_number 2
_space_group_name_Hall '-P 1'
_space_group_name_H-M_alt 'P -1'
_atom_sites_solution_hydrogens geom
_atom_sites_solution_primary dual
_atom_sites_solution_secondary difmap
_audit_creation_date 2025-07-22
_audit_update_record
;
2025-11-25 deposited with the CCDC.	2026-02-02 downloaded from the CCDC.
;
_cell_angle_alpha 82.030(4)
_cell_angle_beta 89.918(4)
_cell_angle_gamma 81.439(4)
_cell_formula_units_Z 4
_cell_length_a 9.2138(12)
_cell_length_b 10.6420(13)
_cell_length_c 19.819(3)
_cell_measurement_reflns_used 9896
_cell_measurement_temperature 173(2)
_cell_measurement_theta_max 72.16
_cell_measurement_theta_min 7.49
_cell_volume 1902.7(4)
_computing_cell_refinement 'Saint+ ver. 8.40B (Bruker AXS)'
_computing_data_collection 'BIS 6.2.14 / APEX4 ver. 2021.10 (Bruker AXS)'
_computing_data_reduction 'Saint+ ver. 8.40B (Bruker AXS)'
_computing_molecular_graphics 'ShelXLe (Huebschle et all, 2011)'
_computing_publication_material 'SHELXL-2019/1 (Sheldrick, 2019)'
_computing_structure_refinement 'SHELXL-2019/1 (Sheldrick, 2019)'
_computing_structure_solution 'SHELXT 2018/2 (Sheldrick, 2018)'
_diffrn_ambient_environment N~2~
_diffrn_ambient_temperature 173(2)
_diffrn_detector CPA
_diffrn_detector_area_resol_mean 7.5
_diffrn_detector_type 'Photon III'
_diffrn_measured_fraction_theta_full 0.968
_diffrn_measured_fraction_theta_max 0.965
_diffrn_measurement_device 'four-circle diffractometer'
_diffrn_measurement_device_type 'Bruker D8 Venture'
_diffrn_measurement_method '\f and \w scans'
_diffrn_orient_matrix_type
;
 Sparks R.A., Computational Crystallography p1-18 (Clarendon Press, 1982)
;
_diffrn_orient_matrix_UB_11 -0.0950855
_diffrn_orient_matrix_UB_12 0.0176498
_diffrn_orient_matrix_UB_13 0.0238620
_diffrn_orient_matrix_UB_21 0.0511368
_diffrn_orient_matrix_UB_22 0.0362333
_diffrn_orient_matrix_UB_23 0.0356205
_diffrn_orient_matrix_UB_31 -0.0200333
_diffrn_orient_matrix_UB_32 0.0871302
_diffrn_orient_matrix_UB_33 -0.0276014
_diffrn_radiation_monochromator 'multi-layer mirror'
_diffrn_radiation_probe x-ray
_diffrn_radiation_type CuK\a
_diffrn_radiation_wavelength 1.54178
_diffrn_radiation_xray_symbol K-L~2,3~
_diffrn_reflns_av_R_equivalents 0.0412
_diffrn_reflns_av_unetI/netI 0.0350
_diffrn_reflns_Laue_measured_fraction_full 0.968
_diffrn_reflns_Laue_measured_fraction_max 0.965
_diffrn_reflns_limit_h_max 11
_diffrn_reflns_limit_h_min -11
_diffrn_reflns_limit_k_max 13
_diffrn_reflns_limit_k_min -13
_diffrn_reflns_limit_l_max 24
_diffrn_reflns_limit_l_min -24
_diffrn_reflns_number 55636
_diffrn_reflns_point_group_measured_fraction_full 0.968
_diffrn_reflns_point_group_measured_fraction_max 0.965
_diffrn_reflns_theta_full 72.000
_diffrn_reflns_theta_max 72.261
_diffrn_reflns_theta_min 4.243
_diffrn_source 'micro-focus sealed X-ray tube'
_diffrn_source_type 'Incoatec ImS 2.0'
_diffrn_standards_number 0
_exptl_absorpt_coefficient_mu 0.567
_exptl_absorpt_correction_T_max 0.7536
_exptl_absorpt_correction_T_min 0.6147
_exptl_absorpt_correction_type multi-scan
_exptl_absorpt_process_details 'SADABS 2016/2 (Bruker AXS)'
_exptl_crystal_colour colourless
_exptl_crystal_density_diffrn 1.258
_exptl_crystal_description block
_exptl_crystal_F_000 760
_exptl_crystal_preparation
;
 Crystals were grown at 20 \%C from saturated solution in EtOH. For data 
 collection the crystal was immersed in a film of perfluoropolyether oil, 
 mounted on a polyimide loop and transferred to stream of cold nitrogen 
 (Oxford Cryostream 800).
;
_exptl_crystal_size_max 0.419
_exptl_crystal_size_mid 0.210
_exptl_crystal_size_min 0.142
_refine_diff_density_max 0.258
_refine_diff_density_min -0.209
_refine_diff_density_rms 0.036
_refine_ls_extinction_method none
_refine_ls_goodness_of_fit_ref 0.999
_refine_ls_hydrogen_treatment constr
_refine_ls_matrix_type full
_refine_ls_number_parameters 505
_refine_ls_number_reflns 7273
_refine_ls_number_restraints 0
_refine_ls_restrained_S_all 0.999
_refine_ls_R_factor_all 0.0432
_refine_ls_R_factor_gt 0.0408
_refine_ls_shift/su_max 0.000
_refine_ls_shift/su_mean 0.000
_refine_ls_structure_factor_coef Fsqd
_refine_ls_weighting_details
;
 w=1/[\s^2^(Fo^2^)+(0.0006P)^2^+0.8157P] where P=(Fo^2^+2Fc^2^)/3
;
_refine_ls_weighting_scheme calc
_refine_ls_wR_factor_gt 0.0901
_refine_ls_wR_factor_ref 0.0940
_reflns_Friedel_coverage 0.000
_reflns_number_gt 6898
_reflns_number_total 7273
_reflns_threshold_expression 'I > 2\s(I)'
_cod_data_source_file d5sc09514j3.cif
_cod_data_source_block 1
_cod_original_cell_volume 1902.8(4)
_cod_database_code 1577007
_shelx_shelxl_version_number 2019/1
_shelx_space_group_comment
;
 The symmetry employed for this shelxl refinement is uniquely defined by the 
 following loop, which should always be used as a source of symmetry 
 information in preference to the above space-group names. They are only 
 intended as comments.
;
_exptl_absorpt_special_details
;
 Incident beam scaling, empirical absorption correction using spherical 
 harmonics, and outlier rejection was employed as implemented in SADABS. 
 Additional spherical absorption correction with mu*r value set to 0.2 was 
 applied.
;
_shelx_estimated_absorpt_t_min 0.797
_shelx_estimated_absorpt_t_max 0.924

loop_
_space_group_symop_operation_xyz
'x, y, z'
'-x, -y, -z'

loop_
_atom_site_label
_atom_site_type_symbol
_atom_site_fract_x
_atom_site_fract_y
_atom_site_fract_z
_atom_site_U_iso_or_equiv
_atom_site_adp_type
_atom_site_occupancy
_atom_site_site_symmetry_order
_atom_site_calc_flag
_atom_site_refinement_flags_posn
_atom_site_refinement_flags_adp
_atom_site_refinement_flags_occupancy
_atom_site_disorder_assembly
_atom_site_disorder_group
N001 N 0.44001(11) 0.85244(9) 0.11055(5) 0.0332(2) Uani 1 1 d . . . . .
N002 N 0.82542(11) 0.41927(10) 0.39075(5) 0.0358(2) Uani 1 1 d . . . . .
N003 N 0.51618(14) 1.00001(11) 0.16793(6) 0.0462(3) Uani 1 1 d . . . . .
N004 N 0.71687(14) 0.62586(11) 0.37809(7) 0.0503(3) Uani 1 1 d . . . . .
C005 C 0.23964(13) 0.88255(12) -0.00200(6) 0.0349(3) Uani 1 1 d . . . . .
H005 H 0.226072 0.938511 0.031642 0.042 Uiso 1 1 calc R U . . .
C006 C 0.45129(13) 0.74184(11) 0.07111(6) 0.0313(2) Uani 1 1 d . . . . .
C007 C 0.79871(13) 0.18911(12) 0.38984(6) 0.0355(3) Uani 1 1 d . . . . .
C008 C 0.82980(13) 0.27640(12) 0.49971(6) 0.0356(3) Uani 1 1 d . . . . .
C009 C 0.32424(14) 0.89280(11) 0.15133(6) 0.0336(3) Uani 1 1 d . . . . .
C00A C 0.42079(13) 0.62497(11) 0.12242(6) 0.0329(3) Uani 1 1 d . . . . .
C00B C 0.34502(12) 0.77336(11) 0.00884(6) 0.0316(2) Uani 1 1 d . . . . .
C00C C 0.79662(14) 0.60400(13) 0.32064(7) 0.0406(3) Uani 1 1 d . . . . .
C00D C 0.60904(13) 0.71960(11) 0.04349(6) 0.0336(3) Uani 1 1 d . . . . .
C00E C 0.87469(13) 0.28457(12) 0.42417(6) 0.0342(3) Uani 1 1 d . . . . .
C00F C 1.04355(13) 0.25775(13) 0.41806(6) 0.0356(3) Uani 1 1 d . . . . .
C00G C 0.36194(14) 0.69436(12) -0.04209(7) 0.0386(3) Uani 1 1 d . . . . .
H00G H 0.433097 0.619129 -0.035986 0.046 Uiso 1 1 calc R U . . .
C00H C 0.73307(14) 0.21945(14) 0.32534(7) 0.0399(3) Uani 1 1 d . . . . .
H00H H 0.732082 0.302899 0.300839 0.048 Uiso 1 1 calc R U . . .
C00I C 0.27745(16) 0.72330(13) -0.10111(7) 0.0433(3) Uani 1 1 d . . . . .
H00I H 0.291242 0.668175 -0.135141 0.052 Uiso 1 1 calc R U . . .
C00J C 0.34546(14) 0.53025(12) 0.10491(7) 0.0381(3) Uani 1 1 d . . . . .
H00J H 0.305070 0.537638 0.060206 0.046 Uiso 1 1 calc R U . . .
C00K C 0.73767(15) 0.51551(13) 0.41735(7) 0.0436(3) Uani 1 1 d . . . . .
H00K H 0.695296 0.502741 0.461024 0.052 Uiso 1 1 calc R U . . .
C00L C 0.47613(15) 0.61173(13) 0.18885(7) 0.0405(3) Uani 1 1 d . . . . .
H00L H 0.527877 0.675681 0.201845 0.049 Uiso 1 1 calc R U . . .
C00M C 0.17278(15) 0.83196(14) -0.11113(7) 0.0437(3) Uani 1 1 d . . . . .
H00M H 0.114617 0.851909 -0.151821 0.052 Uiso 1 1 calc R U . . .
C00N C 0.55080(15) 0.91936(12) 0.12468(7) 0.0394(3) Uani 1 1 d . . . . .
H00N H 0.644596 0.907611 0.104542 0.047 Uiso 1 1 calc R U . . .
C00O C 0.86691(13) 0.47640(13) 0.32756(7) 0.0378(3) Uani 1 1 d . . . . .
C00P C 0.09540(16) 0.92237(13) 0.20577(7) 0.0443(3) Uani 1 1 d . . . . .
H00P H -0.000538 0.901606 0.213602 0.053 Uiso 1 1 calc R U . . .
C00Q C 0.64913(14) 0.80467(13) -0.01108(7) 0.0411(3) Uani 1 1 d . . . . .
H00Q H 0.578318 0.873563 -0.031451 0.049 Uiso 1 1 calc R U . . .
C00R C 0.28039(18) 1.04958(13) 0.22972(7) 0.0479(3) Uani 1 1 d . . . . .
H00R H 0.312125 1.113528 0.252735 0.057 Uiso 1 1 calc R U . . .
C00S C 1.12682(15) 0.35529(14) 0.42424(7) 0.0442(3) Uani 1 1 d . . . . .
H00S H 1.079124 0.437232 0.432217 0.053 Uiso 1 1 calc R U . . .
C00T C 0.68276(15) 0.27304(15) 0.51621(7) 0.0453(3) Uani 1 1 d . . . . .
H00T H 0.612912 0.274353 0.480812 0.054 Uiso 1 1 calc R U . . .
C00U C 1.11696(14) 0.13854(14) 0.40719(6) 0.0408(3) Uani 1 1 d . . . . .
H00U H 1.062629 0.070802 0.402841 0.049 Uiso 1 1 calc R U . . .
C00V C 0.92909(15) 0.27262(14) 0.55268(7) 0.0424(3) Uani 1 1 d . . . . .
H00V H 1.029958 0.274031 0.543162 0.051 Uiso 1 1 calc R U . . .
C00W C 0.37283(15) 0.98613(12) 0.18565(6) 0.0389(3) Uani 1 1 d . . . . .
C00X C 0.71396(14) 0.61848(12) 0.07095(7) 0.0396(3) Uani 1 1 d . . . . .
H00X H 0.689420 0.558742 0.107810 0.048 Uiso 1 1 calc R U . . .
C00Y C 0.32869(17) 0.42425(13) 0.15257(8) 0.0474(3) Uani 1 1 d . . . . .
H00Y H 0.278760 0.359070 0.139688 0.057 Uiso 1 1 calc R U . . .
C00Z C 0.15399(14) 0.91093(13) -0.06128(7) 0.0411(3) Uani 1 1 d . . . . .
H00Z H 0.081805 0.985439 -0.067532 0.049 Uiso 1 1 calc R U . . .
C010 C 0.79541(16) 0.06620(13) 0.42452(8) 0.0460(3) Uani 1 1 d . . . . .
H010 H 0.839174 0.043456 0.468744 0.055 Uiso 1 1 calc R U . . .
C011 C 0.63663(16) 0.26786(15) 0.58263(8) 0.0500(3) Uani 1 1 d . . . . .
H011 H 0.535874 0.266681 0.592506 0.060 Uiso 1 1 calc R U . . .
C012 C 0.18489(14) 0.85807(12) 0.16187(7) 0.0391(3) Uani 1 1 d . . . . .
H012 H 0.153103 0.792977 0.139766 0.047 Uiso 1 1 calc R U . . .
C013 C 0.81356(16) 0.68940(14) 0.26195(8) 0.0480(3) Uani 1 1 d . . . . .
H013 H 0.765032 0.775523 0.256753 0.058 Uiso 1 1 calc R U . . .
C014 C 0.66629(16) 0.00813(15) 0.33154(8) 0.0520(4) Uani 1 1 d . . . . .
H014 H 0.621218 -0.053035 0.311710 0.062 Uiso 1 1 calc R U . . .
C015 C 0.89394(15) 0.68964(14) -0.00756(8) 0.0458(3) Uani 1 1 d . . . . .
H015 H 0.991128 0.680013 -0.024207 0.055 Uiso 1 1 calc R U . . .
C016 C 0.45721(17) 0.50718(14) 0.23633(7) 0.0480(3) Uani 1 1 d . . . . .
H016 H 0.494963 0.500444 0.281479 0.058 Uiso 1 1 calc R U . . .
C017 C 0.66870(15) 0.12865(15) 0.29628(7) 0.0476(3) Uani 1 1 d . . . . .
H017 H 0.626151 0.150140 0.251775 0.057 Uiso 1 1 calc R U . . .
C018 C 0.72975(17) -0.02343(15) 0.39591(9) 0.0534(4) Uani 1 1 d . . . . .
H018 H 0.728387 -0.106445 0.420536 0.064 Uiso 1 1 calc R U . . .
C019 C 0.79010(15) 0.79035(13) -0.03598(8) 0.0446(3) Uani 1 1 d . . . . .
H019 H 0.815599 0.849896 -0.072711 0.053 Uiso 1 1 calc R U . . .
C01A C 0.90192(17) 0.64535(16) 0.21235(8) 0.0528(4) Uani 1 1 d . . . . .
H01A H 0.915551 0.701843 0.172106 0.063 Uiso 1 1 calc R U . . .
C01B C 0.85488(15) 0.60358(14) 0.04508(8) 0.0477(3) Uani 1 1 d . . . . .
H01B H 0.925110 0.532956 0.064050 0.057 Uiso 1 1 calc R U . . .
C01C C 1.27829(16) 0.33373(17) 0.41886(8) 0.0523(4) Uani 1 1 d . . . . .
H01C H 1.333409 0.401195 0.422650 0.063 Uiso 1 1 calc R U . . .
C01D C 0.95676(16) 0.43175(16) 0.27693(8) 0.0512(4) Uani 1 1 d . . . . .
H01D H 1.004956 0.345568 0.281454 0.061 Uiso 1 1 calc R U . . .
C01E C 1.34971(15) 0.21438(17) 0.40800(8) 0.0534(4) Uani 1 1 d . . . . .
H01E H 1.453479 0.199713 0.404302 0.064 Uiso 1 1 calc R U . . .
C01F C 1.26902(15) 0.11739(16) 0.40263(7) 0.0498(3) Uani 1 1 d . . . . .
H01F H 1.317609 0.035095 0.395731 0.060 Uiso 1 1 calc R U . . .
C01G C 0.38355(17) 0.41289(14) 0.21801(8) 0.0507(4) Uani 1 1 d . . . . .
H01G H 0.370826 0.340783 0.250302 0.061 Uiso 1 1 calc R U . . .
C01H C 0.97281(18) 0.51832(18) 0.21976(8) 0.0585(4) Uani 1 1 d . . . . .
H01H H 1.033901 0.490794 0.184331 0.070 Uiso 1 1 calc R U . . .
C01I C 0.14194(18) 1.01743(14) 0.23915(7) 0.0492(3) Uani 1 1 d . . . . .
H01I H 0.076948 1.060336 0.268722 0.059 Uiso 1 1 calc R U . . .
C01J C 0.73707(18) 0.26439(16) 0.63478(8) 0.0529(4) Uani 1 1 d . . . . .
H01J H 0.706114 0.260407 0.680673 0.063 Uiso 1 1 calc R U . . .
C01K C 0.88249(18) 0.26678(17) 0.61952(7) 0.0549(4) Uani 1 1 d . . . . .
H01K H 0.951939 0.264394 0.655225 0.066 Uiso 1 1 calc R U . . .

loop_
_atom_site_aniso_label
_atom_site_aniso_U_11
_atom_site_aniso_U_22
_atom_site_aniso_U_33
_atom_site_aniso_U_23
_atom_site_aniso_U_13
_atom_site_aniso_U_12
N001 0.0345(5) 0.0285(5) 0.0385(5) -0.0065(4) -0.0007(4) -0.0089(4)
N002 0.0324(5) 0.0371(6) 0.0382(5) -0.0103(4) 0.0023(4) -0.0014(4)
N003 0.0560(7) 0.0444(6) 0.0437(6) -0.0099(5) -0.0034(5) -0.0219(5)
N004 0.0523(7) 0.0388(6) 0.0587(7) -0.0109(6) 0.0075(6) 0.0008(5)
C005 0.0328(6) 0.0306(6) 0.0417(7) -0.0058(5) 0.0018(5) -0.0056(5)
C006 0.0332(6) 0.0241(5) 0.0369(6) -0.0050(5) -0.0005(5) -0.0048(4)
C007 0.0291(6) 0.0397(7) 0.0390(6) -0.0125(5) -0.0003(5) -0.0022(5)
C008 0.0336(6) 0.0370(6) 0.0365(6) -0.0094(5) 0.0006(5) -0.0026(5)
C009 0.0406(6) 0.0269(6) 0.0335(6) -0.0041(5) -0.0007(5) -0.0054(5)
C00A 0.0308(6) 0.0274(6) 0.0404(6) -0.0057(5) 0.0034(5) -0.0035(4)
C00B 0.0301(6) 0.0280(6) 0.0371(6) -0.0038(5) 0.0015(5) -0.0067(4)
C00C 0.0335(6) 0.0398(7) 0.0505(7) -0.0107(6) -0.0031(5) -0.0077(5)
C00D 0.0327(6) 0.0290(6) 0.0400(6) -0.0065(5) -0.0004(5) -0.0058(5)
C00E 0.0304(6) 0.0364(6) 0.0360(6) -0.0092(5) -0.0014(5) -0.0018(5)
C00F 0.0311(6) 0.0454(7) 0.0308(6) -0.0108(5) -0.0002(5) -0.0024(5)
C00G 0.0407(7) 0.0338(6) 0.0414(7) -0.0082(5) 0.0015(5) -0.0032(5)
C00H 0.0356(6) 0.0459(7) 0.0394(7) -0.0116(6) -0.0014(5) -0.0045(5)
C00I 0.0515(8) 0.0428(7) 0.0377(7) -0.0097(6) 0.0010(6) -0.0102(6)
C00J 0.0407(7) 0.0334(6) 0.0427(7) -0.0102(5) 0.0060(5) -0.0093(5)
C00K 0.0421(7) 0.0419(7) 0.0474(7) -0.0144(6) 0.0076(6) -0.0013(6)
C00L 0.0418(7) 0.0354(7) 0.0445(7) -0.0044(5) -0.0032(6) -0.0076(5)
C00M 0.0426(7) 0.0485(8) 0.0397(7) -0.0007(6) -0.0062(6) -0.0107(6)
C00N 0.0414(7) 0.0386(7) 0.0411(7) -0.0047(5) -0.0039(5) -0.0164(5)
C00O 0.0314(6) 0.0420(7) 0.0408(7) -0.0086(5) -0.0005(5) -0.0057(5)
C00P 0.0461(7) 0.0418(7) 0.0439(7) -0.0061(6) 0.0051(6) -0.0035(6)
C00Q 0.0379(7) 0.0343(7) 0.0490(7) -0.0004(6) 0.0029(6) -0.0039(5)
C00R 0.0720(10) 0.0365(7) 0.0379(7) -0.0116(6) -0.0012(6) -0.0115(6)
C00S 0.0362(7) 0.0512(8) 0.0484(8) -0.0175(6) 0.0016(6) -0.0066(6)
C00T 0.0341(7) 0.0576(9) 0.0445(7) -0.0102(6) 0.0002(5) -0.0053(6)
C00U 0.0378(7) 0.0471(7) 0.0376(7) -0.0120(6) 0.0010(5) -0.0007(5)
C00V 0.0371(7) 0.0510(8) 0.0397(7) -0.0072(6) -0.0020(5) -0.0074(6)
C00W 0.0533(8) 0.0310(6) 0.0336(6) -0.0038(5) -0.0047(5) -0.0112(5)
C00X 0.0394(7) 0.0337(6) 0.0445(7) -0.0043(5) 0.0020(5) -0.0024(5)
C00Y 0.0565(8) 0.0324(7) 0.0573(9) -0.0098(6) 0.0131(7) -0.0162(6)
C00Z 0.0334(6) 0.0391(7) 0.0486(7) -0.0013(6) -0.0021(5) -0.0027(5)
C010 0.0466(8) 0.0421(7) 0.0488(8) -0.0057(6) -0.0089(6) -0.0053(6)
C011 0.0415(7) 0.0547(9) 0.0526(8) -0.0076(7) 0.0118(6) -0.0034(6)
C012 0.0409(7) 0.0345(6) 0.0442(7) -0.0106(5) 0.0028(5) -0.0082(5)
C013 0.0468(8) 0.0410(7) 0.0573(8) -0.0034(6) -0.0066(6) -0.0130(6)
C014 0.0445(8) 0.0497(8) 0.0676(10) -0.0282(7) -0.0042(7) -0.0074(6)
C015 0.0370(7) 0.0454(8) 0.0570(8) -0.0147(6) 0.0103(6) -0.0053(6)
C016 0.0554(8) 0.0422(8) 0.0429(7) 0.0018(6) -0.0008(6) -0.0032(6)
C017 0.0418(7) 0.0604(9) 0.0442(7) -0.0205(7) -0.0042(6) -0.0068(6)
C018 0.0517(8) 0.0387(7) 0.0707(10) -0.0105(7) -0.0054(7) -0.0071(6)
C019 0.0451(7) 0.0383(7) 0.0518(8) -0.0066(6) 0.0107(6) -0.0109(6)
C01A 0.0522(8) 0.0575(9) 0.0495(8) 0.0024(7) -0.0028(7) -0.0198(7)
C01B 0.0391(7) 0.0437(8) 0.0571(8) -0.0084(6) 0.0025(6) 0.0058(6)
C01C 0.0377(7) 0.0713(10) 0.0537(8) -0.0214(8) 0.0026(6) -0.0153(7)
C01D 0.0476(8) 0.0556(9) 0.0469(8) -0.0071(7) 0.0078(6) 0.0036(7)
C01E 0.0318(7) 0.0810(11) 0.0488(8) -0.0209(8) 0.0035(6) -0.0016(7)
C01F 0.0399(7) 0.0610(9) 0.0467(8) -0.0171(7) 0.0020(6) 0.0077(6)
C01G 0.0628(9) 0.0339(7) 0.0534(8) 0.0022(6) 0.0128(7) -0.0091(6)
C01H 0.0526(9) 0.0723(11) 0.0485(8) -0.0050(8) 0.0117(7) -0.0053(8)
C01I 0.0656(9) 0.0417(8) 0.0389(7) -0.0109(6) 0.0054(6) 0.0012(7)
C01J 0.0611(9) 0.0588(9) 0.0390(7) -0.0095(7) 0.0109(7) -0.0074(7)
C01K 0.0562(9) 0.0725(11) 0.0383(7) -0.0097(7) -0.0049(6) -0.0153(8)

loop_
_atom_type_symbol
_atom_type_description
_atom_type_scat_dispersion_real
_atom_type_scat_dispersion_imag
_atom_type_scat_source
C C 0.0181 0.0091 'International Tables Vol C Tables 4.2.6.8 and 6.1.1.4'
H H 0.0000 0.0000 'International Tables Vol C Tables 4.2.6.8 and 6.1.1.4'
N N 0.0311 0.0180 'International Tables Vol C Tables 4.2.6.8 and 6.1.1.4'

loop_
_geom_angle_atom_site_label_1
_geom_angle_atom_site_label_2
_geom_angle_atom_site_label_3
_geom_angle
_geom_angle_site_symmetry_1
_geom_angle_site_symmetry_3
_geom_angle_publ_flag
C00N N001 C009 105.35(10) . . ?
C00N N001 C006 127.19(10) . . ?
C009 N001 C006 126.43(9) . . ?
C00K N002 C00O 104.95(11) . . ?
C00K N002 C00E 127.65(11) . . ?
C00O N002 C00E 127.28(10) . . ?
C00N N003 C00W 104.60(10) . . ?
C00K N004 C00C 104.33(11) . . ?
C00Z C005 C00B 120.94(12) . . ?
N001 C006 C00B 110.61(9) . . ?
N001 C006 C00D 107.95(9) . . ?
C00B C006 C00D 107.18(9) . . ?
N001 C006 C00A 106.01(9) . . ?
C00B C006 C00A 113.87(9) . . ?
C00D C006 C00A 111.11(9) . . ?
C00H C007 C010 117.78(12) . . ?
C00H C007 C00E 123.11(12) . . ?
C010 C007 C00E 119.10(11) . . ?
C00V C008 C00T 117.68(12) . . ?
C00V C008 C00E 123.01(11) . . ?
C00T C008 C00E 119.31(11) . . ?
N001 C009 C012 133.09(11) . . ?
N001 C009 C00W 105.48(11) . . ?
C012 C009 C00W 121.43(12) . . ?
C00J C00A C00L 118.06(12) . . ?
C00J C00A C006 123.31(11) . . ?
C00L C00A C006 118.59(10) . . ?
C005 C00B C00G 117.61(11) . . ?
C005 C00B C006 123.35(10) . . ?
C00G C00B C006 118.85(10) . . ?
N004 C00C C013 128.96(13) . . ?
N004 C00C C00O 110.32(12) . . ?
C013 C00C C00O 120.72(13) . . ?
C00X C00D C00Q 117.91(12) . . ?
C00X C00D C006 122.70(11) . . ?
C00Q C00D C006 119.38(11) . . ?
N002 C00E C007 110.45(10) . . ?
N002 C00E C008 107.75(9) . . ?
C007 C00E C008 108.86(10) . . ?
N002 C00E C00F 107.15(10) . . ?
C007 C00E C00F 111.58(10) . . ?
C008 C00E C00F 110.99(10) . . ?
C00U C00F C00S 118.17(12) . . ?
C00U C00F C00E 122.23(11) . . ?
C00S C00F C00E 119.60(11) . . ?
C00I C00G C00B 121.30(12) . . ?
C007 C00H C017 120.66(13) . . ?
C00G C00I C00M 120.48(12) . . ?
C00A C00J C00Y 120.35(13) . . ?
N004 C00K N002 114.89(12) . . ?
C016 C00L C00A 121.36(12) . . ?
C00Z C00M C00I 119.08(12) . . ?
N003 C00N N001 114.40(12) . . ?
C01D C00O N002 133.32(13) . . ?
C01D C00O C00C 121.18(13) . . ?
N002 C00O C00C 105.50(11) . . ?
C012 C00P C01I 121.84(13) . . ?
C019 C00Q C00D 121.18(12) . . ?
C01I C00R C00W 118.35(12) . . ?
C01C C00S C00F 120.71(13) . . ?
C011 C00T C008 121.60(13) . . ?
C00F C00U C01F 120.72(13) . . ?
C008 C00V C01K 120.60(13) . . ?
N003 C00W C00R 129.54(12) . . ?
N003 C00W C009 110.12(11) . . ?
C00R C00W C009 120.34(13) . . ?
C00D C00X C01B 120.62(13) . . ?
C01G C00Y C00J 120.83(13) . . ?
C00M C00Z C005 120.58(12) . . ?
C018 C010 C007 121.48(14) . . ?
C00T C011 C01J 119.93(13) . . ?
C00P C012 C009 117.07(12) . . ?
C01A C013 C00C 117.97(14) . . ?
C017 C014 C018 119.64(13) . . ?
C01B C015 C019 119.20(13) . . ?
C01G C016 C00L 119.99(14) . . ?
C014 C017 C00H 120.54(14) . . ?
C014 C018 C010 119.88(15) . . ?
C015 C019 C00Q 120.16(13) . . ?
C013 C01A C01H 121.08(14) . . ?
C015 C01B C00X 120.89(13) . . ?
C01E C01C C00S 120.37(14) . . ?
C01H C01D C00O 116.97(14) . . ?
C01F C01E C01C 119.38(13) . . ?
C01E C01F C00U 120.64(14) . . ?
C00Y C01G C016 119.40(13) . . ?
C01D C01H C01A 122.07(15) . . ?
C00R C01I C00P 120.94(13) . . ?
C01K C01J C011 119.26(13) . . ?
C01J C01K C00V 120.93(14) . . ?

loop_
_geom_bond_atom_site_label_1
_geom_bond_atom_site_label_2
_geom_bond_distance
_geom_bond_site_symmetry_2
_geom_bond_publ_flag
N001 C00N 1.3785(15) . ?
N001 C009 1.3903(16) . ?
N001 C006 1.4919(15) . ?
N002 C00K 1.3721(16) . ?
N002 C00O 1.3930(17) . ?
N002 C00E 1.4978(16) . ?
N003 C00N 1.3019(18) . ?
N003 C00W 1.3899(18) . ?
N004 C00K 1.3043(19) . ?
N004 C00C 1.3824(18) . ?
C005 C00Z 1.3885(18) . ?
C005 C00B 1.3909(17) . ?
C006 C00B 1.5444(16) . ?
C006 C00D 1.5490(16) . ?
C006 C00A 1.5531(16) . ?
C007 C00H 1.3906(18) . ?
C007 C010 1.395(2) . ?
C007 C00E 1.5460(17) . ?
C008 C00V 1.3859(18) . ?
C008 C00T 1.3977(18) . ?
C008 C00E 1.5469(17) . ?
C009 C012 1.3957(18) . ?
C009 C00W 1.4036(17) . ?
C00A C00J 1.3872(17) . ?
C00A C00L 1.3936(18) . ?
C00B C00G 1.3950(17) . ?
C00C C013 1.397(2) . ?
C00C C00O 1.4032(19) . ?
C00D C00X 1.3850(18) . ?
C00D C00Q 1.3975(18) . ?
C00E C00F 1.5471(16) . ?
C00F C00U 1.3903(18) . ?
C00F C00S 1.3978(19) . ?
C00G C00I 1.3786(19) . ?
C00H C017 1.3940(19) . ?
C00I C00M 1.383(2) . ?
C00J C00Y 1.3945(19) . ?
C00L C016 1.3859(19) . ?
C00M C00Z 1.378(2) . ?
C00O C01D 1.3896(19) . ?
C00P C012 1.3785(19) . ?
C00P C01I 1.400(2) . ?
C00Q C019 1.3834(19) . ?
C00R C01I 1.375(2) . ?
C00R C00W 1.391(2) . ?
C00S C01C 1.3867(19) . ?
C00T C011 1.379(2) . ?
C00U C01F 1.3904(19) . ?
C00V C01K 1.388(2) . ?
C00X C01B 1.3904(19) . ?
C00Y C01G 1.376(2) . ?
C010 C018 1.386(2) . ?
C011 C01J 1.381(2) . ?
C013 C01A 1.364(2) . ?
C014 C017 1.376(2) . ?
C014 C018 1.381(2) . ?
C015 C01B 1.374(2) . ?
C015 C019 1.382(2) . ?
C016 C01G 1.380(2) . ?
C01A C01H 1.399(2) . ?
C01C C01E 1.385(2) . ?
C01D C01H 1.380(2) . ?
C01E C01F 1.374(2) . ?
C01J C01K 1.376(2) . ?
